data_4112824
loop_
_publ_author_name
'Kentaro Okuma'
'Toshiyuki Shigetomi'
'Yoshinori Nibu'
'Kosei Shioji'
'Masato Yoshida'
'Yoshinobu Yokomori'

_publ_contact_author_address
;
Department of Chemistry, Faculty of Science, Fukuoka University, 
Jonan-ku, Fukuoka 814-0180
;
_publ_contact_author_email kokuma@fukuoka-u.ac.jp
_publ_contact_author_fax +81-92-865-6030
_publ_contact_author_name 'Kentaro Okuma'
_publ_contact_author_phone '+81-92-871-6631 (Ext 6210)'
_publ_section_title
;
 Synthesis of Isolable Thiirane-2-thione (\a-Dithiolactone) from
 Thioketene S-Oxide
;
_journal_name_full 'Journal of the American Chemical Society'
_journal_page_first 9508
_journal_page_last 9509
_journal_paper_doi 10.1021/ja0480320
_journal_volume 126
_journal_year 2004
_chemical_compound_source 'Local laboratory'
_chemical_formula_moiety 'C10 H18 O S2 '
_chemical_formula_sum 'C10 H18 O S2'
_chemical_formula_weight 218.381
_chemical_name_systematic
;
 ?
;
_space_group_IT_number 14
_symmetry_cell_setting monoclinic
_symmetry_space_group_name_Hall '-P 2ybc'
_symmetry_space_group_name_H-M 'P 1 21/c 1'
_audit_creation_method maXus
_cell_angle_alpha 90.00
_cell_angle_beta 92.372(2)
_cell_angle_gamma 90.00
_cell_formula_units_Z 4
_cell_length_a 8.7860(3)
_cell_length_b 12.0280(4)
_cell_length_c 11.2040(4)
_cell_measurement_temperature 298
_cell_volume 1183.00(7)
_computing_cell_refinement Scalepack(HKL)
_computing_data_collection 'DIP Image plate'
_computing_data_reduction 'maXus (Mackay et al., 1999)'
_computing_structure_refinement 'SHELXL-97 (Sheldrick, 1997)'
_diffrn_measured_fraction_theta_full 0.872
_diffrn_measured_fraction_theta_max 0.872
_diffrn_measurement_device 'DIP Image plate'
_diffrn_measurement_method IP
_diffrn_orient_matrix_type X=UH
_diffrn_orient_matrix_UB_11 -0.03154
_diffrn_orient_matrix_UB_12 0.00771
_diffrn_orient_matrix_UB_13 -0.10915
_diffrn_orient_matrix_UB_21 0.07286
_diffrn_orient_matrix_UB_22 -0.03282
_diffrn_orient_matrix_UB_23 -0.02337
_diffrn_orient_matrix_UB_31 -0.03652
_diffrn_orient_matrix_UB_32 -0.08179
_diffrn_orient_matrix_UB_33 0.00102
_diffrn_radiation_source 'fine-focus sealed tube'
_diffrn_radiation_type ' CuK\a'
_diffrn_radiation_wavelength_id all
_diffrn_reflns_limit_h_max 10
_diffrn_reflns_limit_h_min -10
_diffrn_reflns_limit_k_max 14
_diffrn_reflns_limit_k_min -10
_diffrn_reflns_limit_l_max 13
_diffrn_reflns_limit_l_min -13
_diffrn_reflns_number 3175
_diffrn_reflns_theta_full 70.06
_diffrn_reflns_theta_max 70.06
_diffrn_reflns_theta_min 3.67
_exptl_absorpt_coefficient_mu 3.772
_exptl_absorpt_correction_type none
_exptl_crystal_colour Colourless
_exptl_crystal_density_diffrn 1.226
_exptl_crystal_description Cube
_refine_diff_density_max 0.298
_refine_diff_density_min -0.422
_refine_diff_density_rms 0.081
_refine_ls_extinction_method none
_refine_ls_goodness_of_fit_ref 1.068
_refine_ls_hydrogen_treatment refxyz
_refine_ls_matrix_type full
_refine_ls_number_parameters 118
_refine_ls_number_reflns 2053
_refine_ls_number_restraints 0
_refine_ls_restrained_S_all 1.068
_refine_ls_R_factor_all 0.0683
_refine_ls_R_factor_gt 0.0642
_refine_ls_shift/su_max 0.020
_refine_ls_shift/su_mean 0.004
_refine_ls_structure_factor_coef Fsqd
_refine_ls_weighting_details 'w=1/[\s^2^(Fo^2^)+(0.1448P)^2^+0.3845P] where P=(Fo^2^+2Fc^2^)/3'
_refine_ls_weighting_scheme calc
_refine_ls_wR_factor_gt 0.1981
_refine_ls_wR_factor_ref 0.2069
_reflns_number_gt 1843
_reflns_number_total 2053
_reflns_threshold_expression >2sigma(I)
_cod_data_source_file ja0480320si20040629_014619.cif
_cod_data_source_block global
_cod_depositor_comments
;
The following automatic conversions were performed:

'_refine_ls_weighting_scheme' value 'calc
w=1/[\s^2^(Fo^2^)+(0.1448P)^2^+0.3845P] where P=(Fo^2^+2Fc^2^)/3' was
changed to 'calc'. New tag '_refine_ls_weighting_details' was
created. The value of the new tag was set to
'w=1/[\s^2^(Fo^2^)+(0.1448P)^2^+0.3845P] where P=(Fo^2^+2Fc^2^)/3'.

Automatic conversion script
Id: cif_fix_values 3143 2015-03-26 13:38:13Z robertas 
;
_cod_original_sg_symbol_H-M 'P 21/c '
_cod_original_formula_sum 'C10 H18 O S2 '
_cod_database_code 4112824
_cod_database_fobs_code 4112824

loop_
_symmetry_equiv_pos_as_xyz
+X,+Y,+Z
-X,-Y,-Z
'-X,+Y+ 1/2,-Z+ 1/2'
'+X,-Y+ 1/2,+Z+ 1/2'

loop_
_atom_site_label
_atom_site_type_symbol
_atom_site_fract_x
_atom_site_fract_y
_atom_site_fract_z
_atom_site_U_iso_or_equiv
_atom_site_adp_type
_atom_site_occupancy
_atom_site_calc_flag
_atom_site_refinement_flags
S1 S 0.24983(10) 0.10935(6) 0.67919(7) 0.0639(3) Uani 1 d .
S2 S 0.31069(10) 0.07137(8) 0.95302(7) 0.0695(4) Uani 1 d .
O1 O 0.3426(4) 0.1906(3) 0.9778(3) 0.0983(10) Uani 1 d .
C1 C 0.2236(3) -0.0418(2) 0.7306(2) 0.0469(6) Uani 1 d .
C2 C 0.2714(3) 0.0462(2) 0.8143(3) 0.0544(7) Uani 1 d .
C3 C 0.3501(3) -0.1183(2) 0.6808(3) 0.0527(7) Uani 1 d .
C4 C 0.5105(4) -0.0733(3) 0.7151(3) 0.0717(9) Uani 1 d .
C5 C 0.3385(4) -0.1222(3) 0.5438(3) 0.0712(9) Uani 1 d .
C6 C 0.3446(5) -0.2367(3) 0.7307(4) 0.0811(11) Uani 1 d .
C7 C 0.0550(3) -0.0800(2) 0.7419(3) 0.0531(7) Uani 1 d .
C8 C -0.0532(4) 0.0187(3) 0.7582(4) 0.0738(10) Uani 1 d .
C9 C 0.0460(4) -0.1515(3) 0.8542(3) 0.0725(9) Uani 1 d .
C10 C -0.0083(4) -0.1445(3) 0.6331(3) 0.0733(9) Uani 1 d .
H4A H 0.5784 -0.1227 0.6813 0.086 Uiso 1 d R
H4B H 0.5255 -0.0801 0.7882 0.086 Uiso 1 d R
H4C H 0.5274 -0.0039 0.6812 0.086 Uiso 1 d R
H5A H 0.4158 -0.1747 0.5230 0.085 Uiso 1 d R
H5B H 0.3358 -0.0444 0.5099 0.085 Uiso 1 d R
H5C H 0.2595 -0.1659 0.5220 0.085 Uiso 1 d R
H6A H 0.2516 -0.2763 0.7110 0.097 Uiso 1 d R
H6B H 0.3643 -0.2277 0.8146 0.097 Uiso 1 d R
H6C H 0.4231 -0.2784 0.6887 0.097 Uiso 1 d R
H8A H -0.0329 0.0569 0.8248 0.089 Uiso 1 d R
H8B H -0.1606 -0.0109 0.7832 0.089 Uiso 1 d R
H8C H -0.0592 0.0601 0.6901 0.089 Uiso 1 d R
H9A H -0.0520 -0.1630 0.8717 0.087 Uiso 1 d R
H9B H 0.0742 -0.1256 0.9130 0.087 Uiso 1 d R
H9C H 0.1043 -0.2210 0.8540 0.087 Uiso 1 d R
H10A H 0.0440 -0.1981 0.6077 0.088 Uiso 1 d R
H10B H -0.0053 -0.1044 0.5654 0.088 Uiso 1 d R
H10C H -0.1182 -0.1572 0.6484 0.088 Uiso 1 d R

loop_
_atom_site_aniso_label
_atom_site_aniso_U_11
_atom_site_aniso_U_22
_atom_site_aniso_U_33
_atom_site_aniso_U_23
_atom_site_aniso_U_13
_atom_site_aniso_U_12
S1 0.0700(6) 0.0467(5) 0.0750(6) 0.0111(3) 0.0023(4) -0.0043(3)
S2 0.0643(6) 0.0822(7) 0.0619(5) -0.0141(4) 0.0008(4) -0.0103(4)
O1 0.100(2) 0.097(2) 0.098(2) -0.0417(17) 0.0030(16) -0.0278(16)
C1 0.0458(13) 0.0439(12) 0.0511(13) 0.0054(10) 0.0005(11) 0.0001(10)
C2 0.0468(14) 0.0537(15) 0.0630(17) -0.0076(12) 0.0038(12) -0.0068(11)
C3 0.0464(15) 0.0537(15) 0.0582(15) 0.0026(12) 0.0032(12) 0.0023(11)
C4 0.0455(17) 0.095(2) 0.075(2) -0.0043(19) 0.0036(15) 0.0034(15)
C5 0.070(2) 0.087(2) 0.0572(17) -0.0111(16) 0.0057(15) 0.0024(17)
C6 0.072(2) 0.0612(19) 0.112(3) 0.0161(19) 0.023(2) 0.0193(16)
C7 0.0432(14) 0.0502(14) 0.0661(17) -0.0034(12) 0.0047(12) -0.0041(11)
C8 0.0501(16) 0.0683(19) 0.103(3) -0.0084(19) 0.0033(17) 0.0061(14)
C9 0.067(2) 0.068(2) 0.083(2) 0.0071(17) 0.0203(17) -0.0119(16)
C10 0.0559(18) 0.076(2) 0.087(2) -0.0182(19) -0.0037(16) -0.0102(15)

loop_
_atom_type_symbol
_atom_type_description
_atom_type_scat_dispersion_real
_atom_type_scat_dispersion_imag
_atom_type_scat_source
C C 0.0181 0.0091 'International Tables Vol C Tables 4.2.6.8 and 6.1.1.4'
H H 0.0000 0.0000 'International Tables Vol C Tables 4.2.6.8 and 6.1.1.4'
O O 0.0492 0.0322 'International Tables Vol C Tables 4.2.6.8 and 6.1.1.4'
S S 0.3331 0.5567 'International Tables Vol C Tables 4.2.6.8 and 6.1.1.4'

loop_
_diffrn_radiation_wavelength
1.54184

loop_
_geom_angle_atom_site_label_1
_geom_angle_atom_site_label_2
_geom_angle_atom_site_label_3
_geom_angle
C2 S1 C1 47.19(12)
O1 S2 C2 113.19(18)
C2 C1 C7 114.2(2)
C2 C1 C3 117.7(2)
C7 C1 C3 123.1(2)
C2 C1 S1 58.25(15)
C7 C1 S1 115.37(18)
C3 C1 S1 110.71(17)
C1 C2 S2 143.1(2)
C1 C2 S1 74.56(17)
S2 C2 S1 142.2(2)
C6 C3 C5 109.6(3)
C6 C3 C4 106.1(3)
C5 C3 C4 106.4(3)
C6 C3 C1 112.6(2)
C5 C3 C1 110.9(2)
C4 C3 C1 111.1(2)
C9 C7 C10 109.9(3)
C9 C7 C8 106.5(3)
C10 C7 C8 106.3(3)
C9 C7 C1 108.3(2)
C10 C7 C1 113.5(3)
C8 C7 C1 112.1(2)
C3 C4 H4A 105.6
C3 C4 H4B 108.6
H4A C4 H4B 105.1
C3 C4 H4C 111.9
H4A C4 H4C 106.8
H4B C4 H4C 118.0
C3 C5 H5A 104.2
C3 C5 H5B 110.3
H5A C5 H5B 121.5
C3 C5 H5C 108.0
H5A C5 H5C 95.5
H5B C5 H5C 115.7
C3 C6 H6A 114.5
C3 C6 H6B 104.3
H6A C6 H6B 113.5
C3 C6 H6C 105.4
H6A C6 H6C 103.9
H6B C6 H6C 115.2
C7 C8 H8A 113.3
C7 C8 H8B 109.6
H8A C8 H8B 95.8
C7 C8 H8C 109.7
H8A C8 H8C 115.1
H8B C8 H8C 112.6
C7 C9 H9A 110.4
C7 C9 H9B 117.1
H9A C9 H9B 98.8
C7 C9 H9C 115.7
H9A C9 H9C 112.0
H9B C9 H9C 101.5
C7 C10 H10A 118.0
C7 C10 H10B 112.2
H10A C10 H10B 95.1
C7 C10 H10C 105.2
H10A C10 H10C 118.8
H10B C10 H10C 106.8

loop_
_geom_bond_atom_site_label_1
_geom_bond_atom_site_label_2
_geom_bond_distance
S1 C2 1.697(3)
S1 C1 1.923(3)
S2 O1 1.485(3)
S2 C2 1.607(3)
C1 C2 1.464(4)
C1 C7 1.561(4)
C1 C3 1.564(4)
C3 C6 1.531(4)
C3 C5 1.535(4)
C3 C4 1.543(4)
C7 C9 1.529(4)
C7 C10 1.530(4)
C7 C8 1.536(4)
C4 H4A 0.9335
C4 H4B 0.8283
C4 H4C 0.9326
C5 H5A 0.9633
C5 H5B 1.0101
C5 H5C 0.8961
C6 H6A 0.9638
C6 H6B 0.9546
C6 H6C 0.9877
C8 H8A 0.8884
C8 H8B 1.0569
C8 H8C 0.9109
C9 H9A 0.9017
C9 H9B 0.7612
C9 H9C 0.9806
C10 H10A 0.8481
C10 H10B 0.9004
C10 H10C 0.9994
